data_1514679
loop_
_publ_author_name
'Brindle, Cheyenne S.'
'Yeung, Charles S.'
'Jacobsen, Eric N.'

_publ_section_title
;
 Chiral \b-Iodoamines by Urea-Catalyzed Iodocyclization of
 Trichloroacetimidates.
;
_journal_issue 5
_journal_name_full 'Chemical sciences journal'
_journal_page_first 2100
_journal_paper_doi 10.1039/C3SC50410G
_journal_volume 4
_journal_year 2013
_chemical_absolute_configuration ad
_chemical_formula_sum 'C13 H13 Cl3 I N O2'
_chemical_formula_weight 448.49
_chemical_name_systematic
;
?
;
_space_group_IT_number 5
_symmetry_cell_setting monoclinic
_symmetry_space_group_name_Hall 'C 2y'
_symmetry_space_group_name_H-M 'C 1 2 1'
_atom_sites_solution_hydrogens geom
_atom_sites_solution_primary direct
_atom_sites_solution_secondary difmap
_audit_creation_method SHELXL-97
_cell_angle_alpha 90.00
_cell_angle_beta 112.7660(10)
_cell_angle_gamma 90.00
_cell_formula_units_Z 4
_cell_length_a 25.646(3)
_cell_length_b 6.3769(7)
_cell_length_c 10.8278(11)
_cell_measurement_reflns_used 5801
_cell_measurement_temperature 100(2)
_cell_measurement_theta_max 27.2
_cell_measurement_theta_min 3.31
_cell_volume 1632.8(3)
_computing_cell_refinement 'SAINT 7.46A (Bruker-AXS, 2009)'
_computing_data_collection 'APEX2 v2009.3.0 (Bruker-AXS, 2009)'
_computing_data_reduction 'SAINT 7.46A (Bruker-AXS, 2009)'
_computing_molecular_graphics 'Bruker SHELXTL (Sheldrick, 2008)'
_computing_publication_material 'Bruker SHELXTL (Sheldrick, 2008)'
_computing_structure_refinement 'SHELXL-97 (Sheldrick, 2008)'
_computing_structure_solution 'SHELXS-97 (Sheldrick, 2008)'
_diffrn_ambient_temperature 100(2)
_diffrn_measured_fraction_theta_full 0.999
_diffrn_measured_fraction_theta_max 0.999
_diffrn_measurement_device_type
;
Bruker D8 goniometer with CCD area detector
;
_diffrn_measurement_method 'omega and phi scans'
_diffrn_radiation_monochromator graphite
_diffrn_radiation_source 'fine-focus sealed tube'
_diffrn_radiation_type MoK\a
_diffrn_radiation_wavelength 0.71073
_diffrn_reflns_av_R_equivalents 0.0340
_diffrn_reflns_av_sigmaI/netI 0.0416
_diffrn_reflns_limit_h_max 32
_diffrn_reflns_limit_h_min -32
_diffrn_reflns_limit_k_max 8
_diffrn_reflns_limit_k_min -8
_diffrn_reflns_limit_l_max 13
_diffrn_reflns_limit_l_min -13
_diffrn_reflns_number 9229
_diffrn_reflns_theta_full 27.14
_diffrn_reflns_theta_max 27.14
_diffrn_reflns_theta_min 1.72
_exptl_absorpt_coefficient_mu 2.451
_exptl_absorpt_correction_T_max 0.6951
_exptl_absorpt_correction_T_min 0.5907
_exptl_absorpt_correction_type multi-scan
_exptl_absorpt_process_details SADABS
_exptl_crystal_colour colorless
_exptl_crystal_density_diffrn 1.824
_exptl_crystal_density_method 'not measured'
_exptl_crystal_description needle
_exptl_crystal_F_000 872
_exptl_crystal_size_max 0.24
_exptl_crystal_size_mid 0.18
_exptl_crystal_size_min 0.16
_refine_diff_density_max 0.981
_refine_diff_density_min -0.615
_refine_diff_density_rms 0.089
_refine_ls_abs_structure_details 'Flack H D (1983), Acta Cryst. A39, 876-881'
_refine_ls_abs_structure_Flack -0.03(2)
_refine_ls_extinction_method none
_refine_ls_goodness_of_fit_ref 1.028
_refine_ls_hydrogen_treatment constr
_refine_ls_matrix_type full
_refine_ls_number_parameters 182
_refine_ls_number_reflns 3530
_refine_ls_number_restraints 1
_refine_ls_restrained_S_all 1.028
_refine_ls_R_factor_all 0.0337
_refine_ls_R_factor_gt 0.0285
_refine_ls_shift/su_max 0.002
_refine_ls_shift/su_mean 0.000
_refine_ls_structure_factor_coef Fsqd
_refine_ls_weighting_details 'calc w=1/[\s^2^(Fo^2^)+(0.0300P)^2^+0.0000P] where P=(Fo^2^+2Fc^2^)/3'
_refine_ls_weighting_scheme calc
_refine_ls_wR_factor_gt 0.0600
_refine_ls_wR_factor_ref 0.0621
_reflns_number_gt 3253
_reflns_number_total 3530
_reflns_threshold_expression >2sigma(I)
_cod_data_source_file c3sc50410g.txt
_cod_data_source_block 2l
_cod_depositor_comments
;
The following automatic conversions were performed:

'_symmetry_cell_setting' value 'Monoclinic' changed to 'monoclinic'
according to
/usr/data/users/saulius/automatic-downloads/retrospective/RSC/lib/dictionaries/cif_core.dic
dictionary named 'cif_core.dic' version 2.4.2 from 2011-04-26.

Automatic conversion script
Id: cif_fix_values 2281 2013-09-26 08:29:07Z andrius 
;
_cod_original_sg_symbol_Hall C2y
_cod_original_sg_symbol_H-M C2
_cod_database_code 1514679

loop_
_symmetry_equiv_pos_as_xyz
'x, y, z'
'-x, y, -z'
'x+1/2, y+1/2, z'
'-x+1/2, y+1/2, -z'

loop_
_atom_site_label
_atom_site_type_symbol
_atom_site_fract_x
_atom_site_fract_y
_atom_site_fract_z
_atom_site_U_iso_or_equiv
_atom_site_adp_type
_atom_site_occupancy
_atom_site_symmetry_multiplicity
_atom_site_calc_flag
_atom_site_refinement_flags
C1 C 0.63107(13) 0.7636(11) 0.2318(3) 0.0198(7) Uani 1 1 d .
H1 H 0.6124 0.7110 0.1435 0.024 Uiso 1 1 calc R
C2 C 0.62412(16) 0.6598(7) 0.3396(4) 0.0223(9) Uani 1 1 d .
C3 C 0.65055(17) 0.7352(8) 0.4676(4) 0.0251(13) Uani 1 1 d .
H3 H 0.6464 0.6663 0.5410 0.030 Uiso 1 1 calc R
C4 C 0.68324(19) 0.9132(8) 0.4870(4) 0.0327(11) Uani 1 1 d .
H4 H 0.7014 0.9668 0.5752 0.039 Uiso 1 1 calc R
C5 C 0.69060(17) 1.0165(8) 0.3830(4) 0.0280(9) Uani 1 1 d .
H5 H 0.7133 1.1391 0.3998 0.034 Uiso 1 1 calc R
C6 C 0.66429(15) 0.9390(7) 0.2523(4) 0.0196(8) Uani 1 1 d .
C7 C 0.67340(16) 1.0502(6) 0.1359(4) 0.0204(8) Uani 1 1 d .
C8 C 0.64870(14) 1.2722(11) 0.1158(3) 0.0247(7) Uani 1 1 d .
H8A H 0.6603 1.3446 0.2032 0.030 Uiso 1 1 calc R
H8B H 0.6631 1.3537 0.0578 0.030 Uiso 1 1 calc R
C9 C 0.58486(15) 1.2579(11) 0.0512(4) 0.0281(9) Uani 1 1 d .
H9A H 0.5704 1.1847 0.1122 0.034 Uiso 1 1 calc R
H9B H 0.5684 1.4007 0.0346 0.034 Uiso 1 1 calc R
C10 C 0.60183(15) 0.9852(7) -0.0747(4) 0.0199(8) Uani 1 1 d .
C11 C 0.5802(2) 0.3774(9) 0.4083(5) 0.0398(12) Uani 1 1 d .
H11A H 0.5556 0.2565 0.3701 0.060 Uiso 1 1 calc R
H11B H 0.5616 0.4725 0.4498 0.060 Uiso 1 1 calc R
H11C H 0.6161 0.3290 0.4762 0.060 Uiso 1 1 calc R
C12 C 0.73676(16) 1.0692(6) 0.1662(4) 0.0226(9) Uani 1 1 d .
H12A H 0.7548 1.1549 0.2481 0.027 Uiso 1 1 calc R
H12B H 0.7417 1.1440 0.0913 0.027 Uiso 1 1 calc R
C13 C 0.57584(16) 0.8637(7) -0.2052(4) 0.0233(9) Uani 1 1 d .
N1 N 0.64805(13) 0.9263(5) 0.0130(3) 0.0191(7) Uani 1 1 d .
O1 O 0.59070(12) 0.4862(5) 0.3040(3) 0.0275(7) Uani 1 1 d .
O2 O 0.56784(12) 1.1443(5) -0.0745(3) 0.0302(7) Uani 1 1 d .
Cl1 Cl 0.61757(5) 0.64935(19) -0.21131(10) 0.0316(3) Uani 1 1 d .
Cl2 Cl 0.56702(5) 1.0334(2) -0.34161(11) 0.0390(3) Uani 1 1 d .
Cl3 Cl 0.50896(4) 0.7703(3) -0.21910(10) 0.0432(3) Uani 1 1 d .
I1 I 0.779116(9) 0.77262(4) 0.19456(2) 0.02678(8) Uani 1 1 d .

loop_
_atom_site_aniso_label
_atom_site_aniso_U_11
_atom_site_aniso_U_22
_atom_site_aniso_U_33
_atom_site_aniso_U_23
_atom_site_aniso_U_13
_atom_site_aniso_U_12
C1 0.0192(14) 0.024(2) 0.0176(16) 0.002(3) 0.0090(12) 0.005(3)
C2 0.0173(18) 0.027(2) 0.023(2) 0.0043(18) 0.0091(16) 0.0056(17)
C3 0.0321(19) 0.029(4) 0.0169(18) 0.0058(19) 0.0127(16) 0.012(2)
C4 0.038(2) 0.040(3) 0.014(2) 0.000(2) 0.0037(19) 0.009(2)
C5 0.030(2) 0.025(2) 0.027(2) -0.003(2) 0.0097(18) -0.0015(19)
C6 0.0154(17) 0.025(2) 0.0189(19) -0.0011(16) 0.0067(15) 0.0055(15)
C7 0.0216(19) 0.020(2) 0.020(2) 0.0013(17) 0.0078(16) 0.0025(16)
C8 0.0252(16) 0.0193(17) 0.0261(18) -0.001(3) 0.0059(14) 0.002(3)
C9 0.0278(17) 0.022(2) 0.032(2) -0.007(3) 0.0088(15) 0.004(3)
C10 0.0196(19) 0.021(2) 0.0173(19) -0.0014(17) 0.0049(16) -0.0035(16)
C11 0.045(3) 0.043(3) 0.041(3) 0.020(2) 0.026(2) 0.003(2)
C12 0.0216(19) 0.018(2) 0.027(2) 0.0029(17) 0.0090(17) 0.0011(16)
C13 0.0197(19) 0.032(2) 0.019(2) -0.0004(17) 0.0083(16) 0.0014(16)
N1 0.0186(15) 0.0213(18) 0.0189(17) 0.0005(14) 0.0090(14) -0.0026(13)
O1 0.0292(15) 0.0331(18) 0.0253(15) 0.0077(14) 0.0162(13) 0.0002(13)
O2 0.0236(15) 0.0309(17) 0.0295(16) -0.0063(15) 0.0029(13) 0.0052(13)
Cl1 0.0358(6) 0.0369(7) 0.0222(5) -0.0063(5) 0.0112(4) 0.0024(5)
Cl2 0.0401(6) 0.0502(8) 0.0222(5) 0.0094(5) 0.0071(5) 0.0005(6)
Cl3 0.0278(4) 0.0634(7) 0.0439(6) -0.0214(10) 0.0197(4) -0.0209(9)
I1 0.02370(11) 0.03121(14) 0.02906(13) 0.00680(18) 0.01419(9) 0.00642(17)

loop_
_atom_type_symbol
_atom_type_description
_atom_type_scat_dispersion_real
_atom_type_scat_dispersion_imag
_atom_type_scat_source
C C 0.0033 0.0016 'International Tables Vol C Tables 4.2.6.8 and 6.1.1.4'
H H 0.0000 0.0000 'International Tables Vol C Tables 4.2.6.8 and 6.1.1.4'
Cl Cl 0.1484 0.1585 'International Tables Vol C Tables 4.2.6.8 and 6.1.1.4'
I I -0.4742 1.8119 'International Tables Vol C Tables 4.2.6.8 and 6.1.1.4'
N N 0.0061 0.0033 'International Tables Vol C Tables 4.2.6.8 and 6.1.1.4'
O O 0.0106 0.0060 'International Tables Vol C Tables 4.2.6.8 and 6.1.1.4'

loop_
_geom_angle_atom_site_label_1
_geom_angle_atom_site_label_2
_geom_angle_atom_site_label_3
_geom_angle
C6 C1 C2 121.2(4)
C6 C1 H1 119.4
C2 C1 H1 119.4
O1 C2 C3 125.6(4)
O1 C2 C1 114.4(4)
C3 C2 C1 119.9(4)
C2 C3 C4 118.5(4)
C2 C3 H3 120.8
C4 C3 H3 120.8
C3 C4 C5 122.4(4)
C3 C4 H4 118.8
C5 C4 H4 118.8
C4 C5 C6 119.5(4)
C4 C5 H5 120.3
C6 C5 H5 120.3
C1 C6 C5 118.5(4)
C1 C6 C7 121.6(3)
C5 C6 C7 119.9(4)
N1 C7 C8 110.8(3)
N1 C7 C12 107.4(3)
C8 C7 C12 107.6(3)
N1 C7 C6 109.9(3)
C8 C7 C6 110.9(3)
C12 C7 C6 110.2(3)
C9 C8 C7 108.9(5)
C9 C8 H8A 109.9
C7 C8 H8A 109.9
C9 C8 H8B 109.9
C7 C8 H8B 109.9
H8A C8 H8B 108.3
O2 C9 C8 110.0(3)
O2 C9 H9A 109.7
C8 C9 H9A 109.7
O2 C9 H9B 109.7
C8 C9 H9B 109.7
H9A C9 H9B 108.2
N1 C10 O2 130.6(4)
N1 C10 C13 119.8(4)
O2 C10 C13 109.6(3)
O1 C11 H11A 109.5
O1 C11 H11B 109.5
H11A C11 H11B 109.5
O1 C11 H11C 109.5
H11A C11 H11C 109.5
H11B C11 H11C 109.5
C7 C12 I1 113.4(3)
C7 C12 H12A 108.9
I1 C12 H12A 108.9
C7 C12 H12B 108.9
I1 C12 H12B 108.9
H12A C12 H12B 107.7
C10 C13 Cl1 112.2(3)
C10 C13 Cl3 108.3(3)
Cl1 C13 Cl3 108.7(2)
C10 C13 Cl2 109.4(3)
Cl1 C13 Cl2 109.1(2)
Cl3 C13 Cl2 109.1(2)
C10 N1 C7 118.9(3)
C2 O1 C11 117.3(4)
C10 O2 C9 114.8(3)

loop_
_geom_bond_atom_site_label_1
_geom_bond_atom_site_label_2
_geom_bond_distance
C1 C6 1.371(7)
C1 C2 1.412(6)
C1 H1 0.9500
C2 O1 1.361(5)
C2 C3 1.372(6)
C3 C4 1.378(7)
C3 H3 0.9500
C4 C5 1.379(6)
C4 H4 0.9500
C5 C6 1.401(6)
C5 H5 0.9500
C6 C7 1.540(5)
C7 N1 1.465(5)
C7 C8 1.532(7)
C7 C12 1.533(5)
C8 C9 1.514(5)
C8 H8A 0.9900
C8 H8B 0.9900
C9 O2 1.452(5)
C9 H9A 0.9900
C9 H9B 0.9900
C10 N1 1.256(5)
C10 O2 1.338(5)
C10 C13 1.520(5)
C11 O1 1.438(5)
C11 H11A 0.9800
C11 H11B 0.9800
C11 H11C 0.9800
C12 I1 2.143(4)
C12 H12A 0.9900
C12 H12B 0.9900
C13 Cl1 1.753(4)
C13 Cl3 1.766(4)
C13 Cl2 1.774(4)

loop_
_geom_torsion_atom_site_label_1
_geom_torsion_atom_site_label_2
_geom_torsion_atom_site_label_3
_geom_torsion_atom_site_label_4
_geom_torsion
C6 C1 C2 O1 -178.9(4)
C6 C1 C2 C3 0.5(6)
O1 C2 C3 C4 179.8(4)
C1 C2 C3 C4 0.4(6)
C2 C3 C4 C5 -0.5(7)
C3 C4 C5 C6 -0.2(7)
C2 C1 C6 C5 -1.2(6)
C2 C1 C6 C7 178.4(4)
C4 C5 C6 C1 1.1(6)
C4 C5 C6 C7 -178.5(4)
C1 C6 C7 N1 -7.0(5)
C5 C6 C7 N1 172.6(3)
C1 C6 C7 C8 115.9(4)
C5 C6 C7 C8 -64.5(5)
C1 C6 C7 C12 -125.1(4)
C5 C6 C7 C12 54.5(5)
N1 C7 C8 C9 48.4(4)
C12 C7 C8 C9 165.5(3)
C6 C7 C8 C9 -73.9(4)
C7 C8 C9 O2 -57.3(5)
N1 C7 C12 I1 -59.7(4)
C8 C7 C12 I1 -179.0(2)
C6 C7 C12 I1 59.9(4)
N1 C10 C13 Cl1 -0.2(5)
O2 C10 C13 Cl1 -178.9(3)
N1 C10 C13 Cl3 119.8(4)
O2 C10 C13 Cl3 -58.9(4)
N1 C10 C13 Cl2 -121.4(4)
O2 C10 C13 Cl2 59.9(4)
O2 C10 N1 C7 -3.9(6)
C13 C10 N1 C7 177.7(3)
C8 C7 N1 C10 -19.2(5)
C12 C7 N1 C10 -136.5(4)
C6 C7 N1 C10 103.7(4)
C3 C2 O1 C11 2.9(6)
C1 C2 O1 C11 -177.8(4)
N1 C10 O2 C9 -5.3(7)
C13 C10 O2 C9 173.2(4)
C8 C9 O2 C10 36.4(6)
